data_4102512
loop_
_publ_author_name
'Debabrata Mukherjee'
'Arkady Ellern'
'Aaron D. Sadow'

_publ_contact_author_address
;Department of Chemistry
1605 Gilman Hall
Iowa State University
Ames, IA 50010
;
_publ_contact_author_email sadow@iastate.edu
_publ_contact_author_fax 515-294-0105
_publ_contact_author_name 'Aaron D. Sadow'
_publ_contact_author_phone 515-294-8069
_publ_section_title
;
 Conversion of a Zinc Disilazide to a Zinc Hydride Mediated by LiCl
;
_journal_name_full 'Journal of the American Chemical Society'
_journal_page_first 7582
_journal_page_last 7583
_journal_paper_doi 10.1021/ja102323g
_journal_volume 132
_journal_year 2010
_chemical_formula_sum 'C25 H43 B N4 O3 Si2 Zn'
_chemical_formula_weight 579.99
_space_group_IT_number 2
_symmetry_cell_setting triclinic
_symmetry_space_group_name_Hall '-P 1'
_symmetry_space_group_name_H-M 'P -1'
_atom_sites_solution_hydrogens geom
_atom_sites_solution_primary direct
_atom_sites_solution_secondary difmap
_audit_creation_method 'APEX2 v2009.11-0'
_cell_angle_alpha 76.651(3)
_cell_angle_beta 75.037(3)
_cell_angle_gamma 81.611(3)
_cell_formula_units_Z 2
_cell_length_a 9.8932(18)
_cell_length_b 10.985(2)
_cell_length_c 15.147(3)
_cell_measurement_temperature 153.(2)
_cell_volume 1540.8(5)
_computing_cell_refinement 'SAINT V7.66A (Bruker AXS, 2009)'
_computing_data_collection 'APEX2 Suite (Bruker AXS, 2009)'
_computing_data_reduction 'SAINT V7.66A (Bruker AXS, 2009)'
_computing_molecular_graphics 'XSHELL (Bruker AXS, 2007)'
_computing_publication_material 'APEX2 Suite (Bruker AXS, 2009)'
_computing_structure_refinement 'SHELXL-97 (Sheldrick, 2008)'
_computing_structure_solution 'SHELXS-97 (Sheldrick, 2008)'
_diffrn_ambient_temperature 153.(2)
_diffrn_measured_fraction_theta_full 0.989
_diffrn_measured_fraction_theta_max 0.989
_diffrn_measurement_device_type ' BRUKER APEX2 CCD Diffractometer'
_diffrn_measurement_method '\w scan'
_diffrn_radiation_monochromator graphite
_diffrn_radiation_type MoK\a
_diffrn_radiation_wavelength 0.71073
_diffrn_reflns_av_R_equivalents 0.0563
_diffrn_reflns_av_sigmaI/netI 0.0794
_diffrn_reflns_limit_h_max 11
_diffrn_reflns_limit_h_min -11
_diffrn_reflns_limit_k_max 12
_diffrn_reflns_limit_k_min -12
_diffrn_reflns_limit_l_max 17
_diffrn_reflns_limit_l_min -17
_diffrn_reflns_number 12021
_diffrn_reflns_theta_full 24.92
_diffrn_reflns_theta_max 24.92
_diffrn_reflns_theta_min 1.42
_exptl_absorpt_coefficient_mu 0.906
_exptl_absorpt_correction_T_max 0.91
_exptl_absorpt_correction_T_min 0.82
_exptl_absorpt_correction_type multi-scan
_exptl_absorpt_process_details
;
;
_exptl_crystal_colour colourless
_exptl_crystal_density_diffrn 1.250
_exptl_crystal_density_method 'not measured'
_exptl_crystal_description needle
_exptl_crystal_F_000 616
_exptl_crystal_size_max 0.23
_exptl_crystal_size_mid 0.19
_exptl_crystal_size_min 0.10
_refine_diff_density_max 1.141
_refine_diff_density_min -0.878
_refine_ls_extinction_coef 0.0022(9)
_refine_ls_extinction_method SHELXL
_refine_ls_goodness_of_fit_ref 1.065
_refine_ls_hydrogen_treatment mixed
_refine_ls_matrix_type full
_refine_ls_number_parameters 427
_refine_ls_number_reflns 5313
_refine_ls_number_restraints 0
_refine_ls_restrained_S_all 1.065
_refine_ls_R_factor_all 0.0928
_refine_ls_R_factor_gt 0.0638
_refine_ls_shift/su_max 0.000
_refine_ls_shift/su_mean 0.000
_refine_ls_structure_factor_coef Fsqd
_refine_ls_weighting_details 'calc w=1/[\s^2^(Fo^2^)+(0.0485P)^2^+4.2209P] where P=(Fo^2^+2Fc^2^)/3'
_refine_ls_weighting_scheme calc
_refine_ls_wR_factor_gt 0.1439
_refine_ls_wR_factor_ref 0.1565
_reflns_number_gt 3933
_reflns_number_total 5313
_reflns_threshold_expression >2sigma(I)
_cod_data_source_file ja102323g_si_008.cif
_cod_data_source_block I
_cod_database_code 4102512

loop_
_symmetry_equiv_pos_as_xyz
'x, y, z'
'-x, -y, -z'

loop_
_atom_site_type_symbol
_atom_site_label
_atom_site_fract_x
_atom_site_fract_y
_atom_site_fract_z
_atom_site_U_iso_or_equiv
_atom_site_adp_type
_atom_site_calc_flag
_atom_site_refinement_flags
_atom_site_occupancy
_atom_site_disorder_assembly
_atom_site_disorder_group
Zn Zn1 0.68139(6) 0.74674(5) 0.74911(4) 0.0281(2) Uani d . 1.0 . .
B B1 0.7356(5) 0.7760(5) 0.9333(4) 0.0270(13) Uani d . 1.0 . .
C C1 0.8705(7) 0.4299(5) 0.7690(5) 0.0502(16) Uani d . 1.0 A .
H H1A 0.8353 0.4599 0.7122 0.075 Uiso calc R 1.0 . .
H H1B 0.7924 0.4041 0.822 0.075 Uiso calc R 1.0 . .
H H1C 0.9407 0.358 0.761 0.075 Uiso calc R 1.0 . .
C C2 0.9375(5) 0.5349(5) 0.7873(4) 0.0347(13) Uani d . 1.0 . .
C C3 1.0444(5) 0.5886(5) 0.7031(5) 0.0557(17) Uani d . 1.0 A .
H H3A 1.0862 0.6556 0.7168 0.084 Uiso calc R 1.0 . .
H H3B 0.9991 0.6229 0.651 0.084 Uiso calc R 1.0 . .
H H3C 1.1181 0.5223 0.6862 0.084 Uiso calc R 1.0 . .
C C4 0.9953(5) 0.4968(5) 0.8752(4) 0.0434(15) Uani d . 1.0 A .
H H4A 0.9668 0.4135 0.9112 0.052 Uiso calc R 1.0 . .
H H4B 1.0991 0.4935 0.8589 0.052 Uiso calc R 1.0 . .
C C5 0.8342(5) 0.6643(4) 0.8876(2) 0.0276(11) Uani d . 1.0 A .
O O1 0.9339(4) 0.5945(2) 0.9289(2) 0.0351(9) Uani d . 1.0 . .
N N2 0.7385(13) 0.9132(16) 0.7697(13) 0.030(3) Uani d P 0.717(6) A 1
C C10 0.7536(15) 0.9046(11) 0.8459(7) 0.024(2) Uani d P 0.717(6) A 1
O O2 0.7555(5) 1.0160(4) 0.8753(4) 0.0406(15) Uani d P 0.717(6) A 1
C C9 0.7389(11) 1.1131(8) 0.7959(7) 0.061(3) Uani d P 0.717(6) A 1
H H9A 0.818 1.1666 0.7761 0.073 Uiso calc PR 0.717(6) A 1
H H9B 0.6501 1.1668 0.8113 0.073 Uiso calc PR 0.717(6) A 1
C C6 0.7365(13) 1.0454(11) 0.7181(8) 0.041(2) Uani d P 0.717(6) A 1
C C7 0.6007(11) 1.0820(9) 0.6865(8) 0.078(4) Uani d P 0.717(6) A 1
H H7A 0.6007 1.0369 0.6378 0.118 Uiso calc PR 0.717(6) A 1
H H7B 0.5919 1.1727 0.6617 0.118 Uiso calc PR 0.717(6) A 1
H H7C 0.5214 1.0601 0.7397 0.118 Uiso calc PR 0.717(6) A 1
C C8 0.8631(17) 1.0662(13) 0.6379(11) 0.101(5) Uani d P 0.717(6) A 1
H H8A 0.8578 1.0214 0.5901 0.151 Uiso calc PR 0.717(6) A 1
H H8B 0.9486 1.0345 0.6603 0.151 Uiso calc PR 0.717(6) A 1
H H8C 0.8652 1.1562 0.611 0.151 Uiso calc PR 0.717(6) A 1
C C15 0.5765(13) 0.7507(13) 0.9466(7) 0.025(3) Uani d P 0.717(6) A 1
H H15A 0.5161 0.7385 1.0072 0.03 Uiso calc PR 0.717(6) A 1
N N3 0.5248(15) 0.7464(10) 0.8700(8) 0.022(2) Uani d P 0.717(6) A 1
C C11 0.3765(9) 0.7214(9) 0.8908(7) 0.031(2) Uani d P 0.717(6) A 1
C C12 0.3483(14) 0.5875(13) 0.9491(9) 0.060(3) Uani d P 0.717(6) A 1
H H12A 0.3666 0.5796 1.0109 0.09 Uiso calc PR 0.717(6) A 1
H H12B 0.4105 0.5249 0.9172 0.09 Uiso calc PR 0.717(6) A 1
H H12C 0.2502 0.5735 0.956 0.09 Uiso calc PR 0.717(6) A 1
C C13 0.2874(10) 0.8272(11) 0.9348(8) 0.070(3) Uani d P 0.717(6) A 1
H H13A 0.3119 0.9084 0.8947 0.104 Uiso calc PR 0.717(6) A 1
H H13B 0.3054 0.8223 0.9963 0.104 Uiso calc PR 0.717(6) A 1
H H13C 0.1877 0.819 0.9418 0.104 Uiso calc PR 0.717(6) A 1
C C14 0.3460(8) 0.7326(9) 0.7949(5) 0.046(2) Uani d P 0.717(6) A 1
H H14A 0.2434 0.7354 0.8017 0.055 Uiso calc PR 0.717(6) A 1
H H14B 0.3788 0.8117 0.7534 0.055 Uiso calc PR 0.717(6) A 1
O O3 0.4149(5) 0.6287(5) 0.7544(4) 0.0463(15) Uani d P 0.717(6) A 1
C C16 0.7693(5) 0.7888(4) 1.0290(4) 0.0283(11) Uani d . 1.0 A .
C C17 0.6915(5) 0.7422(5) 1.1162(4) 0.0442(14) Uani d . 1.0 . .
H H17A 0.6113 0.7007 1.121 0.053 Uiso calc R 1.0 A .
C C18 0.7241(7) 0.7526(7) 1.1982(4) 0.0548(17) Uani d . 1.0 A .
H H18A 0.668 0.7182 1.2574 0.066 Uiso calc R 1.0 . .
C C19 0.8402(7) 0.8142(5) 1.1917(5) 0.0529(17) Uani d . 1.0 . .
H H19A 0.8627 0.8245 1.2467 0.063 Uiso calc R 1.0 A .
C C20 0.9218(5) 0.8599(5) 1.1065(4) 0.0448(15) Uani d . 1.0 A .
H H20A 1.0022 0.9007 1.1024 0.054 Uiso calc R 1.0 . .
C C21 0.8885(5) 0.8473(5) 1.0253(4) 0.0370(13) Uani d . 1.0 . .
H H21A 0.9473 0.8789 0.9664 0.044 Uiso calc R 1.0 A .
C C22 0.8542(13) 0.6548(9) 0.4677(5) 0.137(5) Uani d . 1.0 A .
H H22A 0.8977 0.5859 0.5081 0.205 Uiso calc R 1.0 . .
H H22B 0.9267 0.6912 0.4145 0.205 Uiso calc R 1.0 . .
H H22C 0.7849 0.6226 0.445 0.205 Uiso calc R 1.0 . .
C C23 0.6898(8) 0.9012(8) 0.4507(5) 0.082(3) Uani d . 1.0 A .
H H23A 0.6416 0.9701 0.4816 0.122 Uiso calc R 1.0 . .
H H23B 0.6224 0.8659 0.4284 0.122 Uiso calc R 1.0 . .
H H23C 0.7651 0.9332 0.3977 0.122 Uiso calc R 1.0 . .
C C24 0.5659(11) 0.4755(8) 0.6312(9) 0.131(5) Uani d . 1.0 A .
H H24A 0.6378 0.4735 0.5731 0.197 Uiso calc R 1.0 . .
H H24B 0.483 0.4384 0.6287 0.197 Uiso calc R 1.0 . .
H H24C 0.6032 0.4273 0.6841 0.197 Uiso calc R 1.0 . .
C C25 0.3982(9) 0.7094(10) 0.5683(5) 0.094(3) Uani d . 1.0 A .
H H25A 0.3715 0.7971 0.5743 0.141 Uiso calc R 1.0 . .
H H25B 0.3139 0.664 0.5864 0.141 Uiso calc R 1.0 . .
H H25C 0.4458 0.7064 0.5034 0.141 Uiso calc R 1.0 . .
N N1 0.8250(4) 0.6367(4) 0.8119(2) 0.0319(10) Uani d . 1.0 A .
N N4 0.6508(5) 0.7216(4) 0.6347(2) 0.0397(11) Uani d . 1.0 A .
Si Si1 0.76569(17) 0.77735(14) 0.53473(11) 0.0391(4) Uani d . 1.0 . .
H H1S 0.889(9) 0.819(8) 0.553(6) 0.047 Uiso d P 0.717(6) A 1
Si Si2 0.5176(2) 0.6355(2) 0.64479(13) 0.0668(5) Uani d . 1.0 . .
H H2S 0.4149(5) 0.6287(5) 0.7544(4) 0.08 Uiso d P 0.283(6) A 2
N N2A 0.534(5) 0.719(3) 0.883(3) 0.030(3) Uani d P 0.283(6) A 2
C C10A 0.561(4) 0.761(4) 0.925(3) 0.024(2) Uani d P 0.283(6) A 2
O O2A 0.4679(11) 0.8032(11) 1.0033(8) 0.034(3) Uani d P 0.283(6) A 2
C C9A 0.332(2) 0.820(3) 0.9780(16) 0.048(6) Uani d P 0.283(6) A 2
H H9AA 0.2952 0.9102 0.9677 0.058 Uiso calc PR 0.283(6) A 2
H H9AB 0.2615 0.7714 1.027 0.058 Uiso calc PR 0.283(6) A 2
C C6A 0.367(4) 0.771(2) 0.887(3) 0.041(2) Uani d P 0.283(6) A 2
C C7A 0.319(3) 0.843(3) 0.8064(17) 0.069(8) Uani d P 0.283(6) A 2
H H7AA 0.2163 0.86 0.8231 0.104 Uiso calc PR 0.283(6) A 2
H H7AB 0.3457 0.7956 0.7563 0.104 Uiso calc PR 0.283(6) A 2
H H7AC 0.3618 0.9229 0.7853 0.104 Uiso calc PR 0.283(6) A 2
C C8A 0.315(4) 0.640(3) 0.922(3) 0.069(13) Uani d P 0.283(6) A 2
H H8AA 0.2121 0.6474 0.9372 0.104 Uiso calc PR 0.283(6) A 2
H H8AB 0.3482 0.5983 0.9784 0.104 Uiso calc PR 0.283(6) A 2
H H8AC 0.3515 0.5903 0.8737 0.104 Uiso calc PR 0.283(6) A 2
C C15A 0.762(4) 0.887(4) 0.868(2) 0.025(3) Uani d P 0.283(6) A 2
H H15B 0.7782 0.9589 0.8873 0.03 Uiso calc PR 0.283(6) A 2
N N3A 0.764(4) 0.897(5) 0.763(3) 0.022(2) Uani d P 0.283(6) A 2
C C11A 0.803(4) 1.007(3) 0.690(2) 0.043(7) Uani d P 0.283(6) A 2
C C14A 0.773(2) 0.9926(18) 0.5980(13) 0.043(5) Uani d P 0.283(6) A 2
H H14C 0.6709 0.9901 0.6069 0.052 Uiso calc PR 0.283(6) A 2
H H14D 0.8022 1.0668 0.5488 0.052 Uiso calc PR 0.283(6) A 2
C C12A 0.961(3) 1.013(3) 0.6705(16) 0.058(7) Uani d P 0.283(6) A 2
H H12D 0.9879 1.0897 0.6251 0.088 Uiso calc PR 0.283(6) A 2
H H12E 1.0104 0.9395 0.6455 0.088 Uiso calc PR 0.283(6) A 2
H H12F 0.987 1.0129 0.7288 0.088 Uiso calc PR 0.283(6) A 2
C C13A 0.726(3) 1.123(3) 0.7133(18) 0.053(7) Uani d P 0.283(6) A 2
H H13D 0.7614 1.1948 0.6646 0.08 Uiso calc PR 0.283(6) A 2
H H13E 0.7396 1.1326 0.7732 0.08 Uiso calc PR 0.283(6) A 2
H H13F 0.626 1.1209 0.7178 0.08 Uiso calc PR 0.283(6) A 2
O O3A 0.8441(15) 0.8833(14) 0.5682(10) 0.042(4) Uani d P 0.283(6) A 2

loop_
_atom_site_aniso_label
_atom_site_aniso_U_11
_atom_site_aniso_U_22
_atom_site_aniso_U_33
_atom_site_aniso_U_12
_atom_site_aniso_U_13
_atom_site_aniso_U_23
Zn1 0.0277(2) 0.0286(2) 0.0301(4) -0.0007(2) -0.0073(2) -0.0107(2)
B1 0.029(3) 0.021(3) 0.032(3) 0.000(2) -0.010(3) -0.008(2)
C1 0.057(4) 0.039(3) 0.066(4) 0.011(3) -0.025(3) -0.031(3)
C2 0.035(3) 0.031(3) 0.041(3) 0.013(2) -0.009(2) -0.021(2)
C3 0.039(3) 0.058(4) 0.065(4) 0.008(3) -0.002(3) -0.023(3)
C4 0.044(3) 0.038(3) 0.054(4) 0.019(3) -0.017(3) -0.030(3)
C5 0.025(3) 0.026(3) 0.032(3) -0.002(2) -0.008(2) -0.006(2)
O1 0.037(2) 0.032(2) 0.042(2) 0.0116(16) -0.0175(17) -0.0179(17)
N2 0.031(7) 0.014(6) 0.043(5) 0.002(5) -0.010(5) -0.007(4)
C10 0.039(5) 0.019(4) 0.017(7) -0.002(3) -0.019(4) 0.009(4)
O2 0.063(4) 0.017(3) 0.055(4) 0.001(2) -0.034(3) -0.012(2)
C9 0.100(8) 0.030(5) 0.073(7) 0.001(5) -0.055(6) -0.014(5)
C6 0.066(7) 0.012(5) 0.049(6) 0.000(5) -0.024(5) -0.007(5)
C7 0.111(9) 0.047(6) 0.104(9) 0.025(6) -0.076(8) -0.032(6)
C8 0.119(13) 0.061(8) 0.096(11) -0.029(8) 0.029(10) -0.010(8)
C15 0.026(5) 0.038(5) 0.019(6) 0.005(4) -0.016(4) -0.016(5)
N3 0.021(3) 0.019(6) 0.028(5) 0.003(4) -0.009(3) -0.007(4)
C11 0.016(4) 0.041(6) 0.039(5) -0.007(5) -0.002(3) -0.016(5)
C12 0.047(8) 0.072(10) 0.061(7) -0.031(7) 0.004(6) -0.018(8)
C13 0.036(5) 0.114(9) 0.073(8) 0.024(6) -0.014(5) -0.065(7)
C14 0.030(4) 0.059(6) 0.056(6) -0.004(4) -0.016(4) -0.020(5)
O3 0.050(3) 0.051(4) 0.046(3) -0.018(3) -0.014(3) -0.015(3)
C16 0.031(3) 0.021(3) 0.036(3) 0.007(2) -0.012(2) -0.013(2)
C17 0.037(3) 0.062(4) 0.037(3) -0.003(3) -0.010(3) -0.018(3)
C18 0.047(4) 0.085(5) 0.032(3) 0.013(3) -0.011(3) -0.020(3)
C19 0.055(4) 0.064(4) 0.054(4) 0.018(3) -0.028(3) -0.039(4)
C20 0.051(4) 0.037(3) 0.059(4) 0.002(3) -0.032(3) -0.016(3)
C21 0.035(3) 0.030(3) 0.050(4) 0.001(2) -0.018(3) -0.009(3)
C22 0.215(12) 0.083(6) 0.049(5) 0.073(7) 0.029(6) -0.009(5)
C23 0.073(5) 0.100(6) 0.046(4) 0.037(5) -0.004(4) -0.002(4)
C24 0.171(11) 0.055(5) 0.211(13) -0.029(6) -0.109(10) -0.028(7)
C25 0.069(5) 0.149(9) 0.082(6) -0.037(6) -0.024(5) -0.034(6)
N1 0.029(2) 0.033(2) 0.037(3) 0.007(2) -0.008(2) -0.020(2)
N4 0.045(3) 0.044(3) 0.035(3) -0.008(2) -0.015(2) -0.011(2)
Si1 0.0396(9) 0.0449(9) 0.0316(9) 0.0023(7) -0.0056(7) -0.0120(7)
Si2 0.0811(15) 0.0828(15) 0.0492(11) -0.0446(11) -0.0237(11) -0.0061(11)
N2A 0.031(7) 0.014(6) 0.043(5) 0.002(5) -0.010(5) -0.007(4)
C10A 0.039(5) 0.019(4) 0.017(7) -0.002(3) -0.019(4) 0.009(4)
O2A 0.027(7) 0.047(8) 0.033(7) -0.004(6) -0.002(6) -0.024(6)
C9A 0.035(12) 0.087(18) 0.040(13) -0.004(11) -0.015(10) -0.042(13)
C6A 0.066(7) 0.012(5) 0.049(6) 0.000(5) -0.024(5) -0.007(5)
C7A 0.069(17) 0.09(2) 0.063(17) 0.027(15) -0.035(14) -0.033(15)
C8A 0.025(14) 0.04(2) 0.14(4) 0.016(14) -0.016(18) -0.02(2)
C15A 0.026(5) 0.038(5) 0.019(6) 0.005(4) -0.016(4) -0.016(5)
N3A 0.021(3) 0.019(6) 0.028(5) 0.003(4) -0.009(3) -0.007(4)
C11A 0.06(2) 0.038(17) 0.040(17) -0.012(15) -0.023(14) -0.014(13)
C14A 0.069(14) 0.033(11) 0.028(11) -0.021(10) -0.015(10) 0.006(9)
C12A 0.08(2) 0.062(16) 0.037(13) -0.052(14) -0.019(13) 0.021(12)
C13A 0.09(2) 0.031(14) 0.058(17) -0.015(14) -0.027(14) -0.021(13)
O3A 0.045(9) 0.050(9) 0.036(8) -0.021(7) -0.005(7) -0.010(7)

loop_
_atom_type_symbol
_atom_type_description
_atom_type_scat_dispersion_real
_atom_type_scat_dispersion_imag
_atom_type_scat_source
C C 0.0033 0.0016 'International Tables Vol C Tables 4.2.6.8 and 6.1.1.4'
H H 0.0000 0.0000 'International Tables Vol C Tables 4.2.6.8 and 6.1.1.4'
N N 0.0061 0.0033 'International Tables Vol C Tables 4.2.6.8 and 6.1.1.4'
O O 0.0106 0.0060 'International Tables Vol C Tables 4.2.6.8 and 6.1.1.4'
B B 0.0013 0.0007 'International Tables Vol C Tables 4.2.6.8 and 6.1.1.4'
Zn Zn 0.2839 1.4301 'International Tables Vol C Tables 4.2.6.8 and 6.1.1.4'
Si Si 0.0817 0.0704 'International Tables Vol C Tables 4.2.6.8 and 6.1.1.4'

loop_
_geom_angle_atom_site_label_1
_geom_angle_atom_site_label_2
_geom_angle_atom_site_label_3
_geom_angle
N4 Zn1 N1 121.80(18)
N4 Zn1 N3A 125.1(15)
N1 Zn1 N3A 88.0(14)
N4 Zn1 N3 123.7(4)
N1 Zn1 N3 95.5(3)
N3A Zn1 N3 93.5(12)
N4 Zn1 N2 125.6(6)
N1 Zn1 N2 93.6(5)
N3A Zn1 N2 7.8(12)
N3 Zn1 N2 87.5(5)
N4 Zn1 N2A 126.2(13)
N1 Zn1 N2A 87.6(10)
N3A Zn1 N2A 96.9(16)
N3 Zn1 N2A 8.7(11)
N2 Zn1 N2A 91.7(13)
C15A B1 C15 108.3(16)
C15A B1 C16 108.9(16)
C15 B1 C16 112.4(5)
C15A B1 C5 106.6(17)
C15 B1 C5 107.4(6)
C16 B1 C5 112.9(4)
C15A B1 C10 7.7(18)
C15 B1 C10 102.3(7)
C16 B1 C10 116.3(6)
C5 B1 C10 104.5(6)
C15A B1 C10A 99.1(18)
C15 B1 C10A 10.9(14)
C16 B1 C10A 122.1(13)
C5 B1 C10A 105.5(15)
C10 B1 C10A 92.6(12)
C2 C1 H1A 109.5
C2 C1 H1B 109.5
H1A C1 H1B 109.5
C2 C1 H1C 109.5
H1A C1 H1C 109.5
H1B C1 H1C 109.5
C3 C2 N1 109.0(4)
C3 C2 C1 111.1(5)
N1 C2 C1 108.7(4)
C3 C2 C4 112.6(5)
N1 C2 C4 101.7(4)
C1 C2 C4 113.3(5)
C2 C3 H3A 109.5
C2 C3 H3B 109.5
H3A C3 H3B 109.5
C2 C3 H3C 109.5
H3A C3 H3C 109.5
H3B C3 H3C 109.5
O1 C4 C2 104.9(4)
O1 C4 H4A 110.8
C2 C4 H4A 110.8
O1 C4 H4B 110.8
C2 C4 H4B 110.8
H4A C4 H4B 108.8
N1 C5 O1 115.9(4)
N1 C5 B1 123.7(4)
O1 C5 B1 120.5(4)
C5 O1 C4 106.8(4)
C10 N2 C6 111.5(14)
C10 N2 Zn1 112.8(14)
C6 N2 Zn1 134.3(13)
N2 C10 O2 117.6(11)
N2 C10 B1 126.8(13)
O2 C10 B1 114.0(7)
C10 O2 C9 103.9(6)
O2 C9 C6 106.2(7)
O2 C9 H9A 110.5
C6 C9 H9A 110.5
O2 C9 H9B 110.5
C6 C9 H9B 110.5
H9A C9 H9B 108.7
N2 C6 C8 111.7(12)
N2 C6 C7 109.3(10)
C8 C6 C7 112.0(11)
N2 C6 C9 100.4(10)
C8 C6 C9 112.1(10)
C7 C6 C9 110.8(10)
C6 C7 H7A 109.5
C6 C7 H7B 109.5
H7A C7 H7B 109.5
C6 C7 H7C 109.5
H7A C7 H7C 109.5
H7B C7 H7C 109.5
C6 C8 H8A 109.5
C6 C8 H8B 109.5
H8A C8 H8B 109.5
C6 C8 H8C 109.5
H8A C8 H8C 109.5
H8B C8 H8C 109.5
N3 C15 B1 120.7(11)
N3 C15 H15A 119.7
B1 C15 H15A 119.7
C15 N3 C11 115.9(12)
C15 N3 Zn1 112.8(10)
C11 N3 Zn1 130.5(9)
N3 C11 C14 104.5(8)
N3 C11 C13 107.9(9)
C14 C11 C13 107.9(8)
N3 C11 C12 113.1(8)
C14 C11 C12 108.7(8)
C13 C11 C12 114.2(9)
C11 C12 H12A 109.5
C11 C12 H12B 109.5
H12A C12 H12B 109.5
C11 C12 H12C 109.5
H12A C12 H12C 109.5
H12B C12 H12C 109.5
C11 C13 H13A 109.5
C11 C13 H13B 109.5
H13A C13 H13B 109.5
C11 C13 H13C 109.5
H13A C13 H13C 109.5
H13B C13 H13C 109.5
O3 C14 C11 110.6(7)
O3 C14 H14A 109.5
C11 C14 H14A 109.5
O3 C14 H14B 109.5
C11 C14 H14B 109.5
H14A C14 H14B 108.1
O3 C14 H2S 0.0(4)
C11 C14 H2S 110.6(7)
H14A C14 H2S 109.5
H14B C14 H2S 109.5
C14 O3 Si2 126.6(5)
C14 O3 H2S 0.0(6)
Si2 O3 H2S 0.0(2)
C17 C16 C21 116.4(5)
C17 C16 B1 124.3(5)
C21 C16 B1 119.3(5)
C16 C17 C18 123.3(6)
C16 C17 H17A 118.4
C18 C17 H17A 118.4
C19 C18 C17 118.7(6)
C19 C18 H18A 120.6
C17 C18 H18A 120.6
C20 C19 C18 119.9(5)
C20 C19 H19A 120.0
C18 C19 H19A 120.0
C19 C20 C21 120.6(6)
C19 C20 H20A 119.7
C21 C20 H20A 119.7
C20 C21 C16 121.1(6)
C20 C21 H21A 119.4
C16 C21 H21A 119.4
Si1 C22 H22A 109.5
Si1 C22 H22B 109.5
H22A C22 H22B 109.5
Si1 C22 H22C 109.5
H22A C22 H22C 109.5
H22B C22 H22C 109.5
Si1 C23 H23A 109.5
Si1 C23 H23B 109.5
H23A C23 H23B 109.5
Si1 C23 H23C 109.5
H23A C23 H23C 109.5
H23B C23 H23C 109.5
Si2 C24 H24A 109.5
Si2 C24 H24B 109.5
H24A C24 H24B 109.5
Si2 C24 H24C 109.5
H24A C24 H24C 109.5
H24B C24 H24C 109.5
Si2 C25 H25A 109.5
Si2 C25 H25B 109.5
H25A C25 H25B 109.5
Si2 C25 H25C 109.5
H25A C25 H25C 109.5
H25B C25 H25C 109.5
C5 N1 C2 109.3(4)
C5 N1 Zn1 115.0(3)
C2 N1 Zn1 135.4(3)
Si2 N4 Si1 126.0(3)
Si2 N4 Zn1 116.3(3)
Si1 N4 Zn1 117.6(2)
N4 Si1 O3A 101.9(5)
N4 Si1 C23 115.2(3)
O3A Si1 C23 92.8(6)
N4 Si1 C22 113.6(4)
O3A Si1 C22 127.2(7)
C23 Si1 C22 105.0(4)
N4 Si1 H1S 111.(3)
O3A Si1 H1S 29.(3)
C23 Si1 H1S 111.(3)
C22 Si1 H1S 100.(3)
N4 Si2 O3 107.2(2)
N4 Si2 C24 116.4(4)
O3 Si2 C24 106.2(5)
N4 Si2 C25 113.6(3)
O3 Si2 C25 104.1(4)
C24 Si2 C25 108.3(4)
N4 Si2 H2S 107.2(2)
O3 Si2 H2S 0.0(4)
C24 Si2 H2S 106.2(5)
C25 Si2 H2S 104.1(4)
C10A N2A C6A 105.(5)
C10A N2A Zn1 111.(4)
C6A N2A Zn1 118.(2)
N2A C10A O2A 126.(5)
N2A C10A B1 127.(5)
O2A C10A B1 106.(2)
C10A O2A C9A 102.2(18)
O2A C9A C6A 103.(2)
O2A C9A H9AA 111.2
C6A C9A H9AA 111.2
O2A C9A H9AB 111.2
C6A C9A H9AB 111.2
H9AA C9A H9AB 109.1
C7A C6A C9A 120.(2)
C7A C6A C8A 114.(3)
C9A C6A C8A 101.(3)
C7A C6A N2A 123.(3)
C9A C6A N2A 99.(3)
C8A C6A N2A 94.(2)
C6A C7A H7AA 109.5
C6A C7A H7AB 109.5
H7AA C7A H7AB 109.5
C6A C7A H7AC 109.5
H7AA C7A H7AC 109.5
H7AB C7A H7AC 109.5
C6A C8A H8AA 109.5
C6A C8A H8AB 109.5
H8AA C8A H8AB 109.5
C6A C8A H8AC 109.5
H8AA C8A H8AC 109.5
H8AB C8A H8AC 109.5
B1 C15A N3A 121.(3)
B1 C15A H15B 119.3
N3A C15A H15B 119.3
C11A N3A C15A 124.(4)
C11A N3A Zn1 126.(3)
C15A N3A Zn1 110.(3)
C13A C11A N3A 112.(3)
C13A C11A C12A 111.(2)
N3A C11A C12A 109.(3)
C13A C11A C14A 108.(2)
N3A C11A C14A 110.(3)
C12A C11A C14A 106.(2)
O3A C14A C11A 112.(2)
O3A C14A H14C 109.1
C11A C14A H14C 109.1
O3A C14A H14D 109.1
C11A C14A H14D 109.1
H14C C14A H14D 107.8
C11A C12A H12D 109.5
C11A C12A H12E 109.5
H12D C12A H12E 109.5
C11A C12A H12F 109.5
H12D C12A H12F 109.5
H12E C12A H12F 109.5
C11A C13A H13D 109.5
C11A C13A H13E 109.5
H13D C13A H13E 109.5
C11A C13A H13F 109.5
H13D C13A H13F 109.5
H13E C13A H13F 109.5
C14A O3A Si1 124.2(13)
C14A O3A H1S 176.(7)
Si1 O3A H1S 59.(6)

loop_
_geom_bond_atom_site_label_1
_geom_bond_atom_site_label_2
_geom_bond_distance
Zn1 N4 1.921(4)
Zn1 N1 2.012(4)
Zn1 N3A 2.02(5)
Zn1 N3 2.070(15)
Zn1 N2 2.101(17)
Zn1 N2A 2.16(5)
B1 C15A 1.40(4)
B1 C15 1.591(13)
B1 C16 1.609(7)
B1 C5 1.622(7)
B1 C10 1.694(11)
B1 C10A 1.80(4)
C1 C2 1.520(8)
C1 H1A 0.98
C1 H1B 0.98
C1 H1C 0.98
C2 C3 1.494(8)
C2 N1 1.499(6)
C2 C4 1.530(8)
C3 H3A 0.98
C3 H3B 0.98
C3 H3C 0.98
C4 O1 1.462(6)
C4 H4A 0.99
C4 H4B 0.99
C5 N1 1.280(6)
C5 O1 1.352(6)
N2 C10 1.18(2)
N2 C6 1.48(2)
C10 O2 1.400(14)
O2 C9 1.438(10)
C9 C6 1.539(14)
C9 H9A 0.99
C9 H9B 0.99
C6 C8 1.505(17)
C6 C7 1.510(14)
C7 H7A 0.98
C7 H7B 0.98
C7 H7C 0.98
C8 H8A 0.98
C8 H8B 0.98
C8 H8C 0.98
C15 N3 1.396(14)
C15 H15A 0.95
N3 C11 1.472(17)
C11 C14 1.532(12)
C11 C13 1.526(13)
C11 C12 1.554(16)
C12 H12A 0.98
C12 H12B 0.98
C12 H12C 0.98
C13 H13A 0.98
C13 H13B 0.98
C13 H13C 0.98
C14 O3 1.422(10)
C14 H14A 0.99
C14 H14B 0.99
C14 H2S 1.422(10)
O3 Si2 1.699(6)
O3 H2S 0.000(14)
C16 C17 1.370(8)
C16 C21 1.406(7)
C17 C18 1.394(8)
C17 H17A 0.95
C18 C19 1.388(9)
C18 H18A 0.95
C19 C20 1.359(9)
C19 H19A 0.95
C20 C21 1.394(8)
C20 H20A 0.95
C21 H21A 0.95
C22 Si1 1.854(8)
C22 H22A 0.98
C22 H22B 0.98
C22 H22C 0.98
C23 Si1 1.853(7)
C23 H23A 0.98
C23 H23B 0.98
C23 H23C 0.98
C24 Si2 1.798(9)
C24 H24A 0.98
C24 H24B 0.98
C24 H24C 0.98
C25 Si2 1.841(9)
C25 H25A 0.98
C25 H25B 0.98
C25 H25C 0.98
N4 Si2 1.687(5)
N4 Si1 1.687(5)
Si1 O3A 1.718(13)
Si1 H1S 1.47(9)
Si2 H2S 1.699(6)
N2A C10A 0.97(5)
N2A C6A 1.66(6)
C10A O2A 1.42(4)
O2A C9A 1.47(2)
C9A C6A 1.53(4)
C9A H9AA 0.99
C9A H9AB 0.99
C6A C7A 1.45(4)
C6A C8A 1.53(4)
C7A H7AA 0.98
C7A H7AB 0.98
C7A H7AC 0.98
C8A H8AA 0.98
C8A H8AB 0.98
C8A H8AC 0.98
C15A N3A 1.56(6)
C15A H15B 0.95
N3A C11A 1.47(6)
C11A C13A 1.46(3)
C11A C12A 1.52(4)
C11A C14A 1.54(3)
C14A O3A 1.41(2)
C14A H14C 0.99
C14A H14D 0.99
C12A H12D 0.98
C12A H12E 0.98
C12A H12F 0.98
C13A H13D 0.98
C13A H13E 0.98
C13A H13F 0.98
O3A H1S 0.82(8)
